data_4109423
loop_
_publ_author_name
'Joaqu\'in L\'opez-Serrano'
'Simon B. Duckett'
'Stuart Aiken'
'Karina Q. Almeida Le\~nero'
'Eite Drent'
'John P. Dunne'
'Denis Konya'
'Adrian C. Whitwood'

_publ_contact_author_address
;Department of Chemistry
University of York
Heslington
York
YO10 5DD
United Kingdom
;
_publ_contact_author_email sbd3@york.ac.uk
_publ_contact_author_fax '44 904 432516'
_publ_contact_author_name 'Prof Simon Duckett'
_publ_contact_author_phone '44 904 432564'
_publ_section_title
;
 Apara-Hydrogen Investigation of Palladium-Catalyzed Alkyne Hydrogenation
;
_journal_name_full 'Journal of the American Chemical Society'
_journal_page_first 6513
_journal_page_last 6527
_journal_paper_doi 10.1021/ja070331c
_journal_volume 129
_journal_year 2007
_chemical_formula_moiety 'C23 H38 Cl2 P2 Pd'
_chemical_formula_sum 'C23 H38 Cl2 P2 Pd'
_chemical_formula_weight 553.77
_chemical_name_systematic
; 
 ? 
;
_space_group_IT_number 14
_symmetry_cell_setting monoclinic
_symmetry_space_group_name_Hall '-P 2ybc'
_symmetry_space_group_name_H-M 'P 1 21/c 1'
_atom_sites_solution_hydrogens geom
_atom_sites_solution_primary direct
_atom_sites_solution_secondary difmap
_audit_creation_method SHELXL-97
_cell_angle_alpha 90.00
_cell_angle_beta 109.911(4)
_cell_angle_gamma 90.00
_cell_formula_units_Z 4
_cell_length_a 11.057(2)
_cell_length_b 15.655(3)
_cell_length_c 14.870(3)
_cell_measurement_reflns_used 6631
_cell_measurement_temperature 115(2)
_cell_measurement_theta_max 28.30
_cell_measurement_theta_min 2.35
_cell_volume 2420.1(8)
_computing_cell_refinement 'Bruker SMART'
_computing_data_collection 'Bruker SMART'
_computing_data_reduction 'Bruker SAINT'
_computing_molecular_graphics 'Bruker SHELXTL'
_computing_publication_material 'Bruker SHELXTL'
_computing_structure_refinement 'SHELXL-97 (Sheldrick, 1997)'
_computing_structure_solution 'SHELXS-97 (Sheldrick, 1997)'
_diffrn_ambient_temperature 115(2)
_diffrn_measured_fraction_theta_full 0.995
_diffrn_measured_fraction_theta_max 0.995
_diffrn_measurement_device_type 'CCD area detector'
_diffrn_measurement_method 'phi and omega scans'
_diffrn_radiation_monochromator graphite
_diffrn_radiation_source 'fine-focus sealed tube'
_diffrn_radiation_type MoK\a
_diffrn_radiation_wavelength 0.71073
_diffrn_reflns_av_R_equivalents 0.0224
_diffrn_reflns_av_sigmaI/netI 0.0196
_diffrn_reflns_limit_h_max 14
_diffrn_reflns_limit_h_min -14
_diffrn_reflns_limit_k_max 20
_diffrn_reflns_limit_k_min -20
_diffrn_reflns_limit_l_max 19
_diffrn_reflns_limit_l_min -19
_diffrn_reflns_number 24424
_diffrn_reflns_theta_full 28.30
_diffrn_reflns_theta_max 28.30
_diffrn_reflns_theta_min 1.95
_exptl_absorpt_coefficient_mu 1.128
_exptl_absorpt_correction_T_max 0.910
_exptl_absorpt_correction_T_min 0.794
_exptl_absorpt_correction_type multi-scan
_exptl_absorpt_process_details 'SADABS v2.03; (Sheldrick)'
_exptl_crystal_colour yellow
_exptl_crystal_density_diffrn 1.520
_exptl_crystal_description block
_exptl_crystal_F_000 1144
_exptl_crystal_size_max 0.24
_exptl_crystal_size_mid 0.16
_exptl_crystal_size_min 0.08
_refine_diff_density_max 0.578
_refine_diff_density_min -0.545
_refine_diff_density_rms 0.061
_refine_ls_extinction_method none
_refine_ls_goodness_of_fit_ref 1.054
_refine_ls_hydrogen_treatment constr
_refine_ls_matrix_type full
_refine_ls_number_parameters 290
_refine_ls_number_reflns 5994
_refine_ls_number_restraints 0
_refine_ls_restrained_S_all 1.054
_refine_ls_R_factor_all 0.0229
_refine_ls_R_factor_gt 0.0204
_refine_ls_shift/su_max 0.001
_refine_ls_shift/su_mean 0.000
_refine_ls_structure_factor_coef Fsqd
_refine_ls_weighting_details 'calc w=1/[\s^2^(Fo^2^)+(0.0250P)^2^+1.1408P] where P=(Fo^2^+2Fc^2^)/3'
_refine_ls_weighting_scheme calc
_refine_ls_wR_factor_gt 0.0514
_refine_ls_wR_factor_ref 0.0525
_reflns_number_gt 5537
_reflns_number_total 5994
_reflns_threshold_expression >2sigma(I)
_cod_data_source_file ja070331csi20070322_084400_2.cif
_cod_data_source_block sbd0424m
_cod_database_code 4109423

loop_
_symmetry_equiv_pos_as_xyz
'x, y, z'
'-x, y+1/2, -z+1/2'
'-x, -y, -z'
'x, -y-1/2, z-1/2'

loop_
_atom_site_label
_atom_site_type_symbol
_atom_site_fract_x
_atom_site_fract_y
_atom_site_fract_z
_atom_site_U_iso_or_equiv
_atom_site_adp_type
_atom_site_occupancy
_atom_site_symmetry_multiplicity
_atom_site_calc_flag
_atom_site_refinement_flags
_atom_site_disorder_assembly
_atom_site_disorder_group
C1 C 0.82545(14) 0.30498(10) 0.47944(10) 0.0192(3) Uani 1 1 d . . .
H1 H 0.7497 0.3369 0.4805 0.023 Uiso 1 1 calc R . .
C2 C 0.81488(17) 0.21405(11) 0.51562(12) 0.0257(3) Uani 1 1 d . . .
H2A H 0.8127 0.2184 0.5801 0.031 Uiso 1 1 calc R . .
H2B H 0.7332 0.1901 0.4760 0.031 Uiso 1 1 calc R . .
C3 C 0.92151(18) 0.15066(12) 0.51696(13) 0.0314(4) Uani 1 1 d . . .
H3A H 0.8960 0.0938 0.5295 0.038 Uiso 1 1 calc R . .
H3B H 0.9993 0.1656 0.5691 0.038 Uiso 1 1 calc R . .
C4 C 0.95137(17) 0.14882(11) 0.42332(12) 0.0266(3) Uani 1 1 d . . .
H4A H 0.8829 0.1178 0.3760 0.032 Uiso 1 1 calc R . .
H4B H 1.0301 0.1166 0.4346 0.032 Uiso 1 1 calc R . .
C5 C 0.96684(15) 0.23617(10) 0.38001(11) 0.0212(3) Uani 1 1 d . . .
H5 H 0.9811 0.2255 0.3195 0.025 Uiso 1 1 calc R . .
C6 C 1.08202(15) 0.28918(12) 0.44497(12) 0.0261(3) Uani 1 1 d . . .
H6A H 1.1594 0.2552 0.4575 0.031 Uiso 1 1 calc R . .
H6B H 1.0914 0.3392 0.4093 0.031 Uiso 1 1 calc R . .
C7 C 1.07530(16) 0.31942(14) 0.54129(12) 0.0324(4) Uani 1 1 d . . .
H7A H 1.1413 0.3623 0.5675 0.039 Uiso 1 1 calc R . .
H7B H 1.0947 0.2714 0.5852 0.039 Uiso 1 1 calc R . .
C8 C 0.94491(15) 0.35718(12) 0.53646(11) 0.0264(3) Uani 1 1 d . . .
H8A H 0.9372 0.4137 0.5083 0.032 Uiso 1 1 calc R . .
H8B H 0.9448 0.3639 0.6013 0.032 Uiso 1 1 calc R . .
C9 C 0.83783(13) 0.39980(9) 0.30666(10) 0.0167(3) Uani 1 1 d . . .
C10 C 0.93235(14) 0.41299(10) 0.26507(11) 0.0207(3) Uani 1 1 d . . .
H10 H 0.9875 0.3685 0.2638 0.025 Uiso 1 1 calc R . .
C11 C 0.94487(16) 0.49127(11) 0.22585(12) 0.0246(3) Uani 1 1 d . . .
H11 H 1.0084 0.4995 0.1988 0.029 Uiso 1 1 calc R . .
C12 C 0.86204(16) 0.55727(10) 0.22723(12) 0.0256(3) Uani 1 1 d . . .
H12 H 0.8722 0.6107 0.2034 0.031 Uiso 1 1 calc R . .
C13 C 0.76426(15) 0.54390(10) 0.26407(11) 0.0217(3) Uani 1 1 d . . .
H13 H 0.7080 0.5883 0.2633 0.026 Uiso 1 1 calc R . .
C14 C 0.74866(14) 0.46498(9) 0.30239(10) 0.0176(3) Uani 1 1 d . . .
C15 C 0.63452(14) 0.45051(9) 0.33472(10) 0.0170(3) Uani 1 1 d . . .
H15A H 0.5868 0.5035 0.3279 0.020 Uiso 1 1 calc R . .
H15B H 0.6657 0.4356 0.4020 0.020 Uiso 1 1 calc R . .
C16 C 0.44453(14) 0.41625(9) 0.14477(10) 0.0188(3) Uani 1 1 d . . .
C17 C 0.42393(15) 0.51258(10) 0.15229(11) 0.0223(3) Uani 1 1 d . . .
H17A H 0.5058 0.5407 0.1762 0.033 Uiso 1 1 calc R . .
H17B H 0.3772 0.5225 0.1951 0.033 Uiso 1 1 calc R . .
H17C H 0.3759 0.5348 0.0902 0.033 Uiso 1 1 calc R . .
C18 C 0.53589(17) 0.40034(11) 0.08833(11) 0.0260(3) Uani 1 1 d . . .
H18A H 0.5443 0.3400 0.0806 0.039 Uiso 1 1 calc R . .
H18B H 0.6188 0.4243 0.1226 0.039 Uiso 1 1 calc R . .
H18C H 0.5016 0.4268 0.0266 0.039 Uiso 1 1 calc R . .
C19 C 0.31353(18) 0.37727(12) 0.08734(13) 0.0342(4) Uani 1 1 d . . .
H19A H 0.2882 0.3964 0.0222 0.051 Uiso 1 1 calc R . .
H19B H 0.2505 0.3949 0.1147 0.051 Uiso 1 1 calc R . .
H19C H 0.3200 0.3161 0.0892 0.051 Uiso 1 1 calc R . .
Cl1 Cl 0.43907(4) 0.17885(2) 0.15182(3) 0.02651(9) Uani 1 1 d . . .
Cl2 Cl 0.74799(4) 0.14188(2) 0.19580(3) 0.02316(8) Uani 1 1 d . . .
P1 P 0.81560(3) 0.29633(2) 0.35335(3) 0.01519(7) Uani 1 1 d . . .
P2 P 0.52357(3) 0.36521(2) 0.26706(3) 0.01395(7) Uani 1 1 d . A .
Pd1 Pd 0.631536(10) 0.244931(6) 0.248634(7) 0.01389(4) Uani 1 1 d . . .
C20 C 0.41092(14) 0.35051(10) 0.33672(11) 0.0186(3) Uani 1 1 d . . .
C21A C 0.4687(3) 0.2780(3) 0.4085(3) 0.0263(9) Uani 0.554(7) 1 d P A 1
H21A H 0.5517 0.2950 0.4515 0.039 Uiso 0.554(7) 1 calc PR A 1
H21B H 0.4776 0.2276 0.3745 0.039 Uiso 0.554(7) 1 calc PR A 1
H21C H 0.4129 0.2661 0.4443 0.039 Uiso 0.554(7) 1 calc PR A 1
C22A C 0.3972(6) 0.4296(3) 0.3900(4) 0.0370(11) Uani 0.554(7) 1 d P A 1
H22A H 0.3625 0.4751 0.3452 0.055 Uiso 0.554(7) 1 calc PR A 1
H22B H 0.4799 0.4461 0.4336 0.055 Uiso 0.554(7) 1 calc PR A 1
H22C H 0.3403 0.4181 0.4250 0.055 Uiso 0.554(7) 1 calc PR A 1
C23A C 0.2767(4) 0.3198(4) 0.2714(3) 0.0387(12) Uani 0.554(7) 1 d P A 1
H23A H 0.2293 0.2987 0.3102 0.058 Uiso 0.554(7) 1 calc PR A 1
H23B H 0.2866 0.2749 0.2304 0.058 Uiso 0.554(7) 1 calc PR A 1
H23C H 0.2310 0.3666 0.2332 0.058 Uiso 0.554(7) 1 calc PR A 1
C21B C 0.4923(4) 0.3244(4) 0.4392(3) 0.0301(13) Uani 0.446(7) 1 d P A 2
H21D H 0.5442 0.3718 0.4711 0.045 Uiso 0.446(7) 1 calc PR A 2
H21E H 0.5469 0.2773 0.4370 0.045 Uiso 0.446(7) 1 calc PR A 2
H21F H 0.4365 0.3076 0.4734 0.045 Uiso 0.446(7) 1 calc PR A 2
C23B C 0.3128(6) 0.2813(4) 0.2958(4) 0.0313(13) Uani 0.446(7) 1 d P A 2
H23D H 0.2592 0.2755 0.3344 0.047 Uiso 0.446(7) 1 calc PR A 2
H23E H 0.3561 0.2283 0.2952 0.047 Uiso 0.446(7) 1 calc PR A 2
H23F H 0.2607 0.2962 0.2316 0.047 Uiso 0.446(7) 1 calc PR A 2
C22B C 0.3417(5) 0.4355(3) 0.3442(5) 0.0269(11) Uani 0.446(7) 1 d P A 2
H22D H 0.2964 0.4284 0.3885 0.040 Uiso 0.446(7) 1 calc PR A 2
H22E H 0.2818 0.4503 0.2825 0.040 Uiso 0.446(7) 1 calc PR A 2
H22F H 0.4043 0.4802 0.3663 0.040 Uiso 0.446(7) 1 calc PR A 2

loop_
_atom_site_aniso_label
_atom_site_aniso_U_11
_atom_site_aniso_U_22
_atom_site_aniso_U_33
_atom_site_aniso_U_23
_atom_site_aniso_U_13
_atom_site_aniso_U_12
C1 0.0173(7) 0.0259(8) 0.0144(6) -0.0001(6) 0.0055(5) 0.0043(6)
C2 0.0306(9) 0.0283(8) 0.0226(8) 0.0073(6) 0.0146(7) 0.0074(7)
C3 0.0373(10) 0.0341(9) 0.0262(8) 0.0119(7) 0.0154(7) 0.0167(8)
C4 0.0314(9) 0.0254(8) 0.0251(8) 0.0063(6) 0.0124(7) 0.0131(7)
C5 0.0196(7) 0.0262(8) 0.0189(7) 0.0024(6) 0.0080(6) 0.0081(6)
C6 0.0161(7) 0.0395(10) 0.0225(8) 0.0016(7) 0.0062(6) 0.0060(7)
C7 0.0196(8) 0.0548(12) 0.0206(8) -0.0038(8) 0.0041(6) 0.0028(7)
C8 0.0200(8) 0.0406(10) 0.0174(7) -0.0065(7) 0.0049(6) -0.0003(7)
C9 0.0175(7) 0.0165(7) 0.0157(6) -0.0023(5) 0.0053(5) -0.0023(5)
C10 0.0188(7) 0.0228(7) 0.0216(7) -0.0025(6) 0.0081(6) -0.0006(6)
C11 0.0246(8) 0.0264(8) 0.0259(8) -0.0018(6) 0.0128(6) -0.0062(6)
C12 0.0283(8) 0.0187(7) 0.0310(8) -0.0004(6) 0.0118(7) -0.0081(6)
C13 0.0227(7) 0.0149(7) 0.0276(8) -0.0043(6) 0.0089(6) -0.0027(5)
C14 0.0173(7) 0.0172(7) 0.0174(7) -0.0045(5) 0.0048(5) -0.0031(5)
C15 0.0182(7) 0.0144(6) 0.0181(7) -0.0030(5) 0.0059(5) -0.0003(5)
C16 0.0221(7) 0.0171(7) 0.0159(7) 0.0020(5) 0.0046(6) -0.0002(5)
C17 0.0253(8) 0.0183(7) 0.0220(7) 0.0035(6) 0.0065(6) 0.0040(6)
C18 0.0403(9) 0.0231(8) 0.0180(7) 0.0037(6) 0.0142(7) 0.0055(7)
C19 0.0321(9) 0.0267(9) 0.0308(9) 0.0043(7) -0.0063(7) -0.0060(7)
Cl1 0.02337(19) 0.01817(17) 0.0348(2) -0.00410(15) 0.00574(16) -0.00620(13)
Cl2 0.02753(19) 0.01826(17) 0.02793(19) -0.00496(14) 0.01496(15) 0.00164(13)
P1 0.01542(17) 0.01610(17) 0.01469(17) 0.00005(13) 0.00596(13) 0.00207(13)
P2 0.01498(17) 0.01244(16) 0.01513(17) -0.00002(12) 0.00603(13) -0.00024(12)
Pd1 0.01686(6) 0.01115(6) 0.01523(6) -0.00063(4) 0.00749(4) -0.00056(4)
C20 0.0192(7) 0.0197(7) 0.0204(7) 0.0015(6) 0.0111(6) 0.0013(5)
C21A 0.0264(16) 0.028(2) 0.0297(18) 0.0091(16) 0.0167(14) 0.0038(14)
C22A 0.057(3) 0.0247(17) 0.045(3) 0.0019(18) 0.039(2) 0.0076(19)
C23A 0.0212(19) 0.071(4) 0.028(2) 0.001(2) 0.0129(15) -0.005(2)
C21B 0.027(2) 0.044(3) 0.026(2) 0.009(2) 0.0177(17) 0.0050(19)
C23B 0.037(3) 0.032(3) 0.035(3) -0.014(2) 0.025(3) -0.018(2)
C22B 0.028(3) 0.0216(19) 0.040(3) 0.000(2) 0.024(2) 0.0052(17)

loop_
_atom_type_symbol
_atom_type_description
_atom_type_scat_dispersion_real
_atom_type_scat_dispersion_imag
_atom_type_scat_source
C C 0.0033 0.0016 'International Tables Vol C Tables 4.2.6.8 and 6.1.1.4'
H H 0.0000 0.0000 'International Tables Vol C Tables 4.2.6.8 and 6.1.1.4'
P P 0.1023 0.0942 'International Tables Vol C Tables 4.2.6.8 and 6.1.1.4'
Cl Cl 0.1484 0.1585 'International Tables Vol C Tables 4.2.6.8 and 6.1.1.4'
Pd Pd -0.9988 1.0072 'International Tables Vol C Tables 4.2.6.8 and 6.1.1.4'

loop_
_geom_angle_atom_site_label_1
_geom_angle_atom_site_label_2
_geom_angle_atom_site_label_3
_geom_angle
C8 C1 C2 116.82(14)
C8 C1 P1 109.96(10)
C2 C1 P1 107.56(11)
C8 C1 H1 107.4
C2 C1 H1 107.4
P1 C1 H1 107.4
C3 C2 C1 116.89(14)
C3 C2 H2A 108.1
C1 C2 H2A 108.1
C3 C2 H2B 108.1
C1 C2 H2B 108.1
H2A C2 H2B 107.3
C2 C3 C4 113.66(13)
C2 C3 H3A 108.8
C4 C3 H3A 108.8
C2 C3 H3B 108.8
C4 C3 H3B 108.8
H3A C3 H3B 107.7
C3 C4 C5 116.70(14)
C3 C4 H4A 108.1
C5 C4 H4A 108.1
C3 C4 H4B 108.1
C5 C4 H4B 108.1
H4A C4 H4B 107.3
C4 C5 C6 113.43(14)
C4 C5 P1 108.73(11)
C6 C5 P1 110.70(11)
C4 C5 H5 107.9
C6 C5 H5 107.9
P1 C5 H5 107.9
C7 C6 C5 117.13(14)
C7 C6 H6A 108.0
C5 C6 H6A 108.0
C7 C6 H6B 108.0
C5 C6 H6B 108.0
H6A C6 H6B 107.3
C6 C7 C8 114.70(13)
C6 C7 H7A 108.6
C8 C7 H7A 108.6
C6 C7 H7B 108.6
C8 C7 H7B 108.6
H7A C7 H7B 107.6
C7 C8 C1 115.91(14)
C7 C8 H8A 108.3
C1 C8 H8A 108.3
C7 C8 H8B 108.3
C1 C8 H8B 108.3
H8A C8 H8B 107.4
C10 C9 C14 119.42(14)
C10 C9 P1 121.37(11)
C14 C9 P1 118.80(11)
C11 C10 C9 120.92(14)
C11 C10 H10 119.5
C9 C10 H10 119.5
C10 C11 C12 119.50(15)
C10 C11 H11 120.2
C12 C11 H11 120.2
C13 C12 C11 120.16(15)
C13 C12 H12 119.9
C11 C12 H12 119.9
C12 C13 C14 121.15(15)
C12 C13 H13 119.4
C14 C13 H13 119.4
C13 C14 C9 118.61(14)
C13 C14 C15 119.66(13)
C9 C14 C15 121.70(13)
C14 C15 P2 113.80(10)
C14 C15 H15A 108.8
P2 C15 H15A 108.8
C14 C15 H15B 108.8
P2 C15 H15B 108.8
H15A C15 H15B 107.7
C17 C16 C19 107.20(13)
C17 C16 C18 109.89(12)
C19 C16 C18 107.62(14)
C17 C16 P2 111.96(10)
C19 C16 P2 113.81(11)
C18 C16 P2 106.26(10)
C16 C17 H17A 109.5
C16 C17 H17B 109.5
H17A C17 H17B 109.5
C16 C17 H17C 109.5
H17A C17 H17C 109.5
H17B C17 H17C 109.5
C16 C18 H18A 109.5
C16 C18 H18B 109.5
H18A C18 H18B 109.5
C16 C18 H18C 109.5
H18A C18 H18C 109.5
H18B C18 H18C 109.5
C16 C19 H19A 109.5
C16 C19 H19B 109.5
H19A C19 H19B 109.5
C16 C19 H19C 109.5
H19A C19 H19C 109.5
H19B C19 H19C 109.5
C9 P1 C5 107.94(7)
C9 P1 C1 110.79(7)
C5 P1 C1 94.81(7)
C9 P1 Pd1 105.27(5)
C5 P1 Pd1 120.51(6)
C1 P1 Pd1 117.14(5)
C15 P2 C20 103.17(7)
C15 P2 C16 102.65(7)
C20 P2 C16 113.67(7)
C15 P2 Pd1 112.30(5)
C20 P2 Pd1 115.67(5)
C16 P2 Pd1 108.57(5)
P1 Pd1 P2 90.497(19)
P1 Pd1 Cl2 90.42(2)
P2 Pd1 Cl2 164.941(14)
P1 Pd1 Cl1 173.440(14)
P2 Pd1 Cl1 91.99(2)
Cl2 Pd1 Cl1 88.75(2)
C22A C20 C23B 128.0(3)
C22A C20 C21B 80.1(3)
C23B C20 C21B 107.9(3)
C22A C20 C21A 109.5(2)
C23B C20 C21A 79.7(3)
C21B C20 C21A 32.0(2)
C22A C20 C23A 109.8(3)
C23B C20 C23A 28.2(2)
C21B C20 C23A 130.6(3)
C21A C20 C23A 106.8(3)
C22A C20 C22B 28.3(2)
C23B C20 C22B 109.8(3)
C21B C20 C22B 107.0(3)
C21A C20 C22B 132.7(3)
C23A C20 C22B 85.5(3)
C22A C20 P2 113.11(18)
C23B C20 P2 112.6(2)
C21B C20 P2 107.69(16)
C21A C20 P2 105.96(14)
C23A C20 P2 111.40(17)
C22B C20 P2 111.56(19)
C20 C21A H21A 109.5
C20 C21A H21B 109.5
C20 C21A H21C 109.5
C20 C22A H22A 109.5
C20 C22A H22B 109.5
C20 C22A H22C 109.5
C20 C23A H23A 109.5
C20 C23A H23B 109.5
C20 C23A H23C 109.5
C20 C21B H21D 109.5
C20 C21B H21E 109.5
H21D C21B H21E 109.5
C20 C21B H21F 109.5
H21D C21B H21F 109.5
H21E C21B H21F 109.5
C20 C23B H23D 109.5
C20 C23B H23E 109.5
H23D C23B H23E 109.5
C20 C23B H23F 109.5
H23D C23B H23F 109.5
H23E C23B H23F 109.5
C20 C22B H22D 109.5
C20 C22B H22E 109.5
H22D C22B H22E 109.5
C20 C22B H22F 109.5
H22D C22B H22F 109.5
H22E C22B H22F 109.5

loop_
_geom_bond_atom_site_label_1
_geom_bond_atom_site_label_2
_geom_bond_distance
C1 C8 1.539(2)
C1 C2 1.540(2)
C1 P1 1.8458(15)
C1 H1 0.9800
C2 C3 1.536(2)
C2 H2A 0.9700
C2 H2B 0.9700
C3 C4 1.537(2)
C3 H3A 0.9700
C3 H3B 0.9700
C4 C5 1.546(2)
C4 H4A 0.9700
C4 H4B 0.9700
C5 C6 1.551(2)
C5 P1 1.8408(16)
C5 H5 0.9800
C6 C7 1.534(2)
C6 H6A 0.9700
C6 H6B 0.9700
C7 C8 1.537(2)
C7 H7A 0.9700
C7 H7B 0.9700
C8 H8A 0.9700
C8 H8B 0.9700
C9 C10 1.399(2)
C9 C14 1.405(2)
C9 P1 1.8118(15)
C10 C11 1.384(2)
C10 H10 0.9300
C11 C12 1.386(2)
C11 H11 0.9300
C12 C13 1.384(2)
C12 H12 0.9300
C13 C14 1.396(2)
C13 H13 0.9300
C14 C15 1.513(2)
C15 P2 1.8599(15)
C15 H15A 0.9700
C15 H15B 0.9700
C16 C17 1.535(2)
C16 C19 1.535(2)
C16 C18 1.538(2)
C16 P2 1.9044(15)
C17 H17A 0.9600
C17 H17B 0.9600
C17 H17C 0.9600
C18 H18A 0.9600
C18 H18B 0.9600
C18 H18C 0.9600
C19 H19A 0.9600
C19 H19B 0.9600
C19 H19C 0.9600
Cl1 Pd1 2.3632(5)
Cl2 Pd1 2.3594(5)
P1 Pd1 2.2485(5)
P2 C20 1.8859(15)
P2 Pd1 2.2953(5)
C20 C22A 1.505(4)
C20 C23B 1.506(5)
C20 C21B 1.538(4)
C20 C21A 1.541(3)
C20 C23A 1.547(4)
C20 C22B 1.558(5)
C21A H21A 0.9600
C21A H21B 0.9600
C21A H21C 0.9600
C22A H22A 0.9600
C22A H22B 0.9600
C22A H22C 0.9600
C23A H23A 0.9600
C23A H23B 0.9600
C23A H23C 0.9600
C21B H21D 0.9600
C21B H21E 0.9600
C21B H21F 0.9600
C23B H23D 0.9600
C23B H23E 0.9600
C23B H23F 0.9600
C22B H22D 0.9600
C22B H22E 0.9600
C22B H22F 0.9600

loop_
_geom_torsion_atom_site_label_1
_geom_torsion_atom_site_label_2
_geom_torsion_atom_site_label_3
_geom_torsion_atom_site_label_4
_geom_torsion
C8 C1 C2 C3 -61.54(19)
P1 C1 C2 C3 62.60(17)
C1 C2 C3 C4 -48.1(2)
C2 C3 C4 C5 46.4(2)
C3 C4 C5 C6 63.26(19)
C3 C4 C5 P1 -60.36(17)
C4 C5 C6 C7 -65.03(19)
P1 C5 C6 C7 57.51(18)
C5 C6 C7 C8 -45.0(2)
C6 C7 C8 C1 47.2(2)
C2 C1 C8 C7 61.15(19)
P1 C1 C8 C7 -61.76(17)
C14 C9 C10 C11 4.6(2)
P1 C9 C10 C11 177.15(12)
C9 C10 C11 C12 -0.5(2)
C10 C11 C12 C13 -2.6(2)
C11 C12 C13 C14 1.5(2)
C12 C13 C14 C9 2.6(2)
C12 C13 C14 C15 -175.11(14)
C10 C9 C14 C13 -5.6(2)
P1 C9 C14 C13 -178.36(11)
C10 C9 C14 C15 172.09(13)
P1 C9 C14 C15 -0.66(19)
C13 C14 C15 P2 117.36(13)
C9 C14 C15 P2 -60.31(17)
C10 C9 P1 C5 22.55(14)
C14 C9 P1 C5 -164.85(11)
C10 C9 P1 C1 125.09(12)
C14 C9 P1 C1 -62.31(13)
C10 C9 P1 Pd1 -107.36(12)
C14 C9 P1 Pd1 65.24(12)
C4 C5 P1 C9 178.02(10)
C6 C5 P1 C9 52.78(12)
C4 C5 P1 C1 64.35(12)
C6 C5 P1 C1 -60.89(12)
C4 C5 P1 Pd1 -61.17(12)
C6 C5 P1 Pd1 173.59(9)
C8 C1 P1 C9 -48.03(13)
C2 C1 P1 C9 -176.24(10)
C8 C1 P1 C5 63.22(12)
C2 C1 P1 C5 -64.98(11)
C8 C1 P1 Pd1 -168.78(9)
C2 C1 P1 Pd1 63.02(11)
C14 C15 P2 C20 170.82(10)
C14 C15 P2 C16 -70.82(12)
C14 C15 P2 Pd1 45.59(12)
C17 C16 P2 C15 -35.17(12)
C19 C16 P2 C15 -156.93(12)
C18 C16 P2 C15 84.82(11)
C17 C16 P2 C20 75.52(12)
C19 C16 P2 C20 -46.24(14)
C18 C16 P2 C20 -164.49(10)
C17 C16 P2 Pd1 -154.23(9)
C19 C16 P2 Pd1 84.01(12)
C18 C16 P2 Pd1 -34.24(11)
C9 P1 Pd1 P2 -55.53(5)
C5 P1 Pd1 P2 -177.64(6)
C1 P1 Pd1 P2 68.07(6)
C9 P1 Pd1 Cl2 109.44(5)
C5 P1 Pd1 Cl2 -12.67(6)
C1 P1 Pd1 Cl2 -126.96(6)
C15 P2 Pd1 P1 10.56(5)
C20 P2 Pd1 P1 -107.49(6)
C16 P2 Pd1 P1 123.36(5)
C15 P2 Pd1 Cl2 -82.91(8)
C20 P2 Pd1 Cl2 159.03(7)
C16 P2 Pd1 Cl2 29.88(8)
C15 P2 Pd1 Cl1 -175.51(5)
C20 P2 Pd1 Cl1 66.44(6)
C16 P2 Pd1 Cl1 -62.71(5)
C15 P2 C20 C22A 26.9(3)
C16 P2 C20 C22A -83.4(3)
Pd1 P2 C20 C22A 150.0(3)
C15 P2 C20 C23B -178.4(3)
C16 P2 C20 C23B 71.2(3)
Pd1 P2 C20 C23B -55.4(3)
C15 P2 C20 C21B -59.6(3)
C16 P2 C20 C21B -170.0(3)
Pd1 P2 C20 C21B 63.4(3)
C15 P2 C20 C21A -93.1(2)
C16 P2 C20 C21A 156.6(2)
Pd1 P2 C20 C21A 29.9(2)
C15 P2 C20 C23A 151.2(3)
C16 P2 C20 C23A 40.8(3)
Pd1 P2 C20 C23A -85.8(3)
C15 P2 C20 C22B 57.5(3)
C16 P2 C20 C22B -52.8(3)
Pd1 P2 C20 C22B -179.5(3)
